data_2208458
loop_
_publ_author_name
'Duan, Xue-Min'
'Huang, Peng-Mian'
'Li, Jiang-Sheng'
'Zheng, Peng-Wu'

_publ_section_title
;
 (3,6-Dibromo-9<i>H</i>-carbazol-9-yl)(phenyl)methanone
;
_journal_coeditor_code XU2001
_journal_issue 3
_journal_name_full 'Acta Crystallographica Section E'
_journal_page_first o995
_journal_page_last o996
_journal_paper_doi 10.1107/S1600536806004144
_journal_volume 62
_journal_year 2006
_chemical_formula_iupac 'C19 H11 Br2 N O'
_chemical_formula_moiety 'C19 H11 Br2 N O'
_chemical_formula_sum 'C19 H11 Br2 N O'
_chemical_formula_weight 429.11
_chemical_melting_point .483E-305
_chemical_name_systematic
;
(3,6-Dibromo-9H-carbazol-9-yl)(phenyl)methanone
;
_space_group_IT_number 2
_symmetry_cell_setting triclinic
_symmetry_space_group_name_Hall '-P 1'
_symmetry_space_group_name_H-M 'P -1'
_atom_sites_solution_hydrogens geom
_atom_sites_solution_primary direct
_atom_sites_solution_secondary difmap
_cell_angle_alpha 61.384(4)
_cell_angle_beta 80.036(5)
_cell_angle_gamma 72.641(5)
_cell_formula_units_Z 2
_cell_length_a 7.398(2)
_cell_length_b 11.223(3)
_cell_length_c 11.431(4)
_cell_measurement_reflns_used 1944
_cell_measurement_temperature 294(2)
_cell_measurement_theta_max 25.0
_cell_measurement_theta_min 2.9
_cell_volume 794.7(4)
_computing_cell_refinement 'SAINT (Bruker, 1997)'
_computing_data_collection 'SMART (Bruker, 1997)'
_computing_data_reduction SAINT
_computing_molecular_graphics 'SHELXTL (Bruker, 1997)'
_computing_publication_material SHELXTL
_computing_structure_refinement 'SHELXL97 (Sheldrick, 1997)'
_computing_structure_solution 'SHELXS97 (Sheldrick, 1997)'
_diffrn_ambient_temperature 294(2)
_diffrn_measured_fraction_theta_full 0.99
_diffrn_measured_fraction_theta_max 0.99
_diffrn_measurement_device_type 'Bruker SMART CCD area-detector'
_diffrn_measurement_method '\f and \w'
_diffrn_radiation_monochromator graphite
_diffrn_radiation_source 'fine-focus sealed tube'
_diffrn_radiation_type MoK\a
_diffrn_radiation_wavelength 0.71073
_diffrn_reflns_av_R_equivalents 0.034
_diffrn_reflns_av_sigmaI/netI 0.063
_diffrn_reflns_limit_h_max 8
_diffrn_reflns_limit_h_min -8
_diffrn_reflns_limit_k_max 13
_diffrn_reflns_limit_k_min -10
_diffrn_reflns_limit_l_max 13
_diffrn_reflns_limit_l_min -13
_diffrn_reflns_number 4061
_diffrn_reflns_theta_full 25.0
_diffrn_reflns_theta_max 25.0
_diffrn_reflns_theta_min 2.0
_diffrn_standards_decay_% 0
_diffrn_standards_interval_count 0
_diffrn_standards_interval_time 0
_diffrn_standards_number 0
_exptl_absorpt_coefficient_mu 5.103
_exptl_absorpt_correction_T_max 0.362
_exptl_absorpt_correction_T_min 0.242
_exptl_absorpt_correction_type multi-scan
_exptl_absorpt_process_details '(SADABS; Bruker, 1997)'
_exptl_crystal_colour colourless
_exptl_crystal_density_diffrn 1.793
_exptl_crystal_density_method 'not measured'
_exptl_crystal_description rod
_exptl_crystal_F_000 420
_exptl_crystal_size_max 0.30
_exptl_crystal_size_mid 0.26
_exptl_crystal_size_min 0.20
_refine_diff_density_max 0.64
_refine_diff_density_min -0.63
_refine_ls_extinction_coef 0.081(4)
_refine_ls_extinction_expression Fc^*^=kFc[1+0.001xFc^2^\l^3^/sin(2\q)]^-1/4^
_refine_ls_extinction_method SHELXL97
_refine_ls_goodness_of_fit_ref 1.037
_refine_ls_hydrogen_treatment constr
_refine_ls_matrix_type full
_refine_ls_number_parameters 209
_refine_ls_number_reflns 2780
_refine_ls_number_restraints 0
_refine_ls_restrained_S_all 1.037
_refine_ls_R_factor_all 0.057
_refine_ls_R_factor_gt 0.042
_refine_ls_shift/su_max 0.002
_refine_ls_shift/su_mean 0.000
_refine_ls_structure_factor_coef Fsqd
_refine_ls_weighting_details 'calc w = 1/[\s^2^(Fo^2^)+(0.0624P)^2^] where P = (Fo^2^+2Fc^2^)/3'
_refine_ls_weighting_scheme calc
_refine_ls_wR_factor_gt 0.107
_refine_ls_wR_factor_ref 0.116
_reflns_number_gt 2170
_reflns_number_total 2780
_reflns_threshold_expression I>2\s(I)
_cod_data_source_file xu2001.cif
_cod_data_source_block I
_cod_database_code 2208458

loop_
_symmetry_equiv_pos_as_xyz
'x, y, z'
'-x, -y, -z'

loop_
_atom_site_type_symbol
_atom_site_label
_atom_site_fract_x
_atom_site_fract_y
_atom_site_fract_z
_atom_site_U_iso_or_equiv
_atom_site_adp_type
_atom_site_calc_flag
_atom_site_refinement_flags
_atom_site_occupancy
Br Br1 0.25133(7) 1.00740(5) 0.91158(5) 0.0593(2) Uani d . 1
Br Br2 0.30606(7) 0.13097(5) 1.38699(5) 0.0662(2) Uani d . 1
O O1 0.1005(5) 0.4341(3) 0.7158(3) 0.0614(9) Uani d . 1
N N1 0.2153(4) 0.5385(3) 0.8036(3) 0.0358(7) Uani d . 1
C C1 0.2197(5) 0.6618(4) 0.8077(4) 0.0340(8) Uani d . 1
C C2 0.1881(6) 0.8001(4) 0.7088(4) 0.0399(9) Uani d . 1
H H2 0.1633 0.8238 0.6222 0.048 Uiso calc R 1
C C3 0.1947(6) 0.9003(4) 0.7432(4) 0.0417(9) Uani d . 1
H H3 0.1738 0.9935 0.6788 0.050 Uiso calc R 1
C C4 0.2323(5) 0.8648(4) 0.8730(4) 0.0392(9) Uani d . 1
C C5 0.2548(5) 0.7300(4) 0.9738(4) 0.0387(9) Uani d . 1
H H5 0.2754 0.7077 1.0607 0.046 Uiso calc R 1
C C6 0.2453(5) 0.6287(4) 0.9399(3) 0.0325(8) Uani d . 1
C C7 0.2548(5) 0.4811(4) 1.0196(4) 0.0344(8) Uani d . 1
C C8 0.2774(5) 0.3929(4) 1.1564(4) 0.0385(9) Uani d . 1
H H8 0.2907 0.4264 1.2139 0.046 Uiso calc R 1
C C9 0.2791(6) 0.2555(4) 1.2018(4) 0.0434(10) Uani d . 1
C C10 0.2593(6) 0.2020(4) 1.1177(4) 0.0496(11) Uani d . 1
H H10 0.2629 0.1076 1.1523 0.059 Uiso calc R 1
C C11 0.2345(6) 0.2894(4) 0.9841(4) 0.0452(10) Uani d . 1
H H11 0.2190 0.2556 0.9275 0.054 Uiso calc R 1
C C12 0.2330(5) 0.4290(4) 0.9351(4) 0.0343(8) Uani d . 1
C C13 0.1767(6) 0.5241(4) 0.6958(4) 0.0410(9) Uani d . 1
C C14 0.2415(6) 0.6166(4) 0.5600(4) 0.0423(9) Uani d . 1
C C15 0.4143(6) 0.6492(4) 0.5361(4) 0.0471(10) Uani d . 1
H H15 0.4888 0.6202 0.6072 0.056 Uiso calc R 1
C C16 0.4772(7) 0.7249(5) 0.4066(4) 0.0567(12) Uani d . 1
H H16 0.5945 0.7455 0.3910 0.068 Uiso calc R 1
C C17 0.3673(8) 0.7695(5) 0.3015(5) 0.0630(13) Uani d . 1
H H17 0.4092 0.8213 0.2149 0.076 Uiso calc R 1
C C18 0.1927(8) 0.7373(5) 0.3243(5) 0.0656(14) Uani d . 1
H H18 0.1173 0.7689 0.2530 0.079 Uiso calc R 1
C C19 0.1314(7) 0.6585(5) 0.4528(4) 0.0525(11) Uani d . 1
H H19 0.0174 0.6334 0.4678 0.063 Uiso calc R 1

loop_
_atom_site_aniso_label
_atom_site_aniso_U_11
_atom_site_aniso_U_22
_atom_site_aniso_U_33
_atom_site_aniso_U_12
_atom_site_aniso_U_13
_atom_site_aniso_U_23
Br1 0.0803(4) 0.0475(3) 0.0699(4) -0.0202(2) -0.0008(3) -0.0402(3)
Br2 0.0697(4) 0.0614(4) 0.0446(3) -0.0181(2) -0.0083(2) -0.0032(2)
O1 0.081(2) 0.074(2) 0.0551(18) -0.0401(18) -0.0012(17) -0.0385(17)
N1 0.0433(19) 0.0364(17) 0.0369(17) -0.0091(13) -0.0035(14) -0.0236(14)
C1 0.035(2) 0.035(2) 0.039(2) -0.0083(15) -0.0005(16) -0.0229(17)
C2 0.044(2) 0.044(2) 0.036(2) -0.0090(17) -0.0044(18) -0.0221(18)
C3 0.048(2) 0.033(2) 0.042(2) -0.0094(16) 0.0003(19) -0.0159(17)
C4 0.042(2) 0.040(2) 0.046(2) -0.0100(16) 0.0012(18) -0.0282(18)
C5 0.044(2) 0.045(2) 0.036(2) -0.0081(17) -0.0025(18) -0.0271(18)
C6 0.033(2) 0.038(2) 0.0326(19) -0.0056(15) -0.0028(16) -0.0223(16)
C7 0.033(2) 0.036(2) 0.0376(19) -0.0039(15) -0.0026(16) -0.0210(16)
C8 0.036(2) 0.044(2) 0.0334(19) -0.0054(16) -0.0046(17) -0.0177(17)
C9 0.039(2) 0.043(2) 0.039(2) -0.0057(17) -0.0031(18) -0.0136(18)
C10 0.053(3) 0.034(2) 0.054(3) -0.0097(18) 0.000(2) -0.016(2)
C11 0.053(3) 0.039(2) 0.052(2) -0.0124(18) 0.001(2) -0.028(2)
C12 0.037(2) 0.034(2) 0.0361(19) -0.0075(15) -0.0028(16) -0.0192(16)
C13 0.045(2) 0.047(2) 0.044(2) -0.0087(18) -0.0046(19) -0.0314(19)
C14 0.049(3) 0.047(2) 0.042(2) -0.0054(18) -0.0057(19) -0.0320(19)
C15 0.051(3) 0.053(3) 0.045(2) -0.0086(19) -0.007(2) -0.030(2)
C16 0.066(3) 0.061(3) 0.051(3) -0.023(2) 0.007(2) -0.030(2)
C17 0.078(4) 0.060(3) 0.044(3) -0.015(2) 0.001(2) -0.020(2)
C18 0.081(4) 0.072(3) 0.044(3) 0.000(3) -0.018(3) -0.032(2)
C19 0.051(3) 0.067(3) 0.052(3) -0.008(2) -0.009(2) -0.038(2)

loop_
_atom_type_symbol
_atom_type_description
_atom_type_scat_dispersion_real
_atom_type_scat_dispersion_imag
_atom_type_scat_source
C C 0.0033 0.0016 'International Tables Vol C Tables 4.2.6.8 and 6.1.1.4'
H H 0.0000 0.0000 'International Tables Vol C Tables 4.2.6.8 and 6.1.1.4'
N N 0.0061 0.0033 'International Tables Vol C Tables 4.2.6.8 and 6.1.1.4'
O O 0.0106 0.0060 'International Tables Vol C Tables 4.2.6.8 and 6.1.1.4'
Br Br -0.2901 2.4595 'International Tables Vol C Tables 4.2.6.8 and 6.1.1.4'

loop_
_geom_angle_atom_site_label_1
_geom_angle_atom_site_label_2
_geom_angle_atom_site_label_3
_geom_angle
C13 N1 C12 123.3(3)
C13 N1 C1 128.6(3)
C12 N1 C1 107.6(3)
C2 C1 C6 120.4(3)
C2 C1 N1 130.6(3)
C6 C1 N1 108.7(3)
C3 C2 C1 117.8(3)
C3 C2 H2 121.1
C1 C2 H2 121.1
C2 C3 C4 121.2(4)
C2 C3 H3 119.4
C4 C3 H3 119.4
C5 C4 C3 122.0(4)
C5 C4 Br1 119.1(3)
C3 C4 Br1 118.9(3)
C4 C5 C6 117.0(3)
C4 C5 H5 121.5
C6 C5 H5 121.5
C5 C6 C1 121.4(3)
C5 C6 C7 131.6(3)
C1 C6 C7 107.0(3)
C12 C7 C8 120.4(3)
C12 C7 C6 107.8(3)
C8 C7 C6 131.7(3)
C9 C8 C7 117.3(3)
C9 C8 H8 121.4
C7 C8 H8 121.4
C8 C9 C10 122.8(4)
C8 C9 Br2 119.2(3)
C10 C9 Br2 118.0(3)
C11 C10 C9 119.7(4)
C11 C10 H10 120.2
C9 C10 H10 120.2
C10 C11 C12 118.9(4)
C10 C11 H11 120.6
C12 C11 H11 120.6
C11 C12 C7 121.0(3)
C11 C12 N1 130.2(3)
C7 C12 N1 108.8(3)
O1 C13 N1 119.8(4)
O1 C13 C14 122.1(4)
N1 C13 C14 118.0(3)
C15 C14 C19 119.6(4)
C15 C14 C13 122.1(3)
C19 C14 C13 117.9(4)
C14 C15 C16 120.3(4)
C14 C15 H15 119.9
C16 C15 H15 119.9
C17 C16 C15 120.2(4)
C17 C16 H16 119.9
C15 C16 H16 119.9
C16 C17 C18 120.0(5)
C16 C17 H17 120.0
C18 C17 H17 120.0
C19 C18 C17 120.1(4)
C19 C18 H18 120.0
C17 C18 H18 120.0
C18 C19 C14 119.7(4)
C18 C19 H19 120.2
C14 C19 H19 120.2

loop_
_geom_bond_atom_site_label_1
_geom_bond_atom_site_label_2
_geom_bond_distance
Br1 C4 1.900(4)
Br2 C9 1.903(4)
O1 C13 1.210(4)
N1 C13 1.402(5)
N1 C12 1.411(5)
N1 C1 1.417(4)
C1 C2 1.391(5)
C1 C6 1.406(5)
C2 C3 1.373(5)
C2 H2 0.9300
C3 C4 1.396(6)
C3 H3 0.9300
C4 C5 1.375(5)
C5 C6 1.387(5)
C5 H5 0.9300
C6 C7 1.444(5)
C7 C12 1.397(5)
C7 C8 1.400(5)
C8 C9 1.368(5)
C8 H8 0.9300
C9 C10 1.400(6)
C10 C11 1.372(6)
C10 H10 0.9300
C11 C12 1.385(5)
C11 H11 0.9300
C13 C14 1.488(6)
C14 C15 1.380(6)
C14 C19 1.396(6)
C15 C16 1.387(6)
C15 H15 0.9300
C16 C17 1.369(6)
C16 H16 0.9300
C17 C18 1.392(7)
C17 H17 0.9300
C18 C19 1.383(7)
C18 H18 0.9300
C19 H19 0.9300

loop_
_geom_hbond_atom_site_label_D
_geom_hbond_atom_site_label_H
_geom_hbond_atom_site_label_A
_geom_hbond_site_symmetry_A
_geom_hbond_distance_DH
_geom_hbond_distance_HA
_geom_hbond_distance_DA
_geom_hbond_angle_DHA
_geom_hbond_publ_flag
C11 H11 Br1 1_545 0.93 2.82 3.600(6) 143 yes

loop_
_geom_torsion_atom_site_label_1
_geom_torsion_atom_site_label_2
_geom_torsion_atom_site_label_3
_geom_torsion_atom_site_label_4
_geom_torsion
C13 N1 C1 C2 0.0(7)
C12 N1 C1 C2 -172.4(4)
C13 N1 C1 C6 174.0(4)
C12 N1 C1 C6 1.6(4)
C6 C1 C2 C3 4.0(5)
N1 C1 C2 C3 177.4(4)
C1 C2 C3 C4 0.1(6)
C2 C3 C4 C5 -3.4(6)
C2 C3 C4 Br1 177.0(3)
C3 C4 C5 C6 2.3(6)
Br1 C4 C5 C6 -178.1(3)
C4 C5 C6 C1 1.9(5)
C4 C5 C6 C7 -177.1(4)
C2 C1 C6 C5 -5.1(6)
N1 C1 C6 C5 -179.9(3)
C2 C1 C6 C7 174.1(3)
N1 C1 C6 C7 -0.6(4)
C5 C6 C7 C12 178.6(4)
C1 C6 C7 C12 -0.6(4)
C5 C6 C7 C8 -0.4(7)
C1 C6 C7 C8 -179.5(4)
C12 C7 C8 C9 0.7(5)
C6 C7 C8 C9 179.5(4)
C7 C8 C9 C10 -0.1(6)
C7 C8 C9 Br2 -179.2(3)
C8 C9 C10 C11 -0.8(6)
Br2 C9 C10 C11 178.3(3)
C9 C10 C11 C12 1.1(6)
C10 C11 C12 C7 -0.5(6)
C10 C11 C12 N1 178.2(4)
C8 C7 C12 C11 -0.4(6)
C6 C7 C12 C11 -179.5(3)
C8 C7 C12 N1 -179.4(3)
C6 C7 C12 N1 1.6(4)
C13 N1 C12 C11 6.3(6)
C1 N1 C12 C11 179.2(4)
C13 N1 C12 C7 -174.9(4)
C1 N1 C12 C7 -2.0(4)
C12 N1 C13 O1 22.9(6)
C1 N1 C13 O1 -148.5(4)
C12 N1 C13 C14 -153.9(4)
C1 N1 C13 C14 34.8(6)
O1 C13 C14 C15 -137.1(5)
N1 C13 C14 C15 39.5(6)
O1 C13 C14 C19 36.0(6)
N1 C13 C14 C19 -147.4(4)
C19 C14 C15 C16 1.0(6)
C13 C14 C15 C16 174.0(4)
C14 C15 C16 C17 0.8(7)
C15 C16 C17 C18 -0.8(8)
C16 C17 C18 C19 -1.0(8)
C17 C18 C19 C14 2.8(8)
C15 C14 C19 C18 -2.8(7)
C13 C14 C19 C18 -176.1(4)

loop_
_cod_related_entry_id
_cod_related_entry_database
_cod_related_entry_code
1 ChemSpider 21128634
